data_4339991
loop_
_publ_author_name
'Richtera, Lukas'
'Jancik, Vojtech'
'Mart\'inez-Otero, Diego'
'Pokluda, Ales'
'Zak, Zdirad'
'Taraba, Jan'
'Touzin, Jiri'

_publ_section_title
;
 Taming the Oxidative Power of SeO3 in 1,4-Dioxane, Isolation of Two New
 Isomers of Mixed-Valence Selenium Oxides, and Two Unprecedented Cyclic
 Esters of Selenic Acid.
;
_journal_issue 13
_journal_name_full 'Inorganic chemistry'
_journal_page_first 6569
_journal_page_last 6577
_journal_paper_doi 10.1021/ic500137z
_journal_volume 53
_journal_year 2014
_chemical_formula_moiety 'C4 H8 O5 Se'
_chemical_formula_sum 'C4 H8 O5 Se'
_chemical_formula_weight 215.06
_chemical_name_systematic
; 
 ? 
;
_space_group_crystal_system triclinic
_space_group_IT_number 2
_space_group_name_Hall '-P 1'
_space_group_name_H-M_alt 'P -1'
_symmetry_space_group_name_Hall '-P 1'
_symmetry_space_group_name_H-M 'P -1'
_atom_sites_solution_hydrogens geom
_atom_sites_solution_primary direct
_atom_sites_solution_secondary difmap
_audit_creation_method SHELXL-2013
_cell_angle_alpha 118.799(5)
_cell_angle_beta 93.758(4)
_cell_angle_gamma 105.026(4)
_cell_formula_units_Z 4
_cell_length_a 7.3786(3)
_cell_length_b 10.4307(6)
_cell_length_c 10.6527(5)
_cell_measurement_reflns_used 9786
_cell_measurement_temperature 123(2)
_cell_measurement_theta_max 26.365
_cell_measurement_theta_min 3.266
_cell_volume 676.11(7)
_computing_cell_refinement '1.171.35.19 CrysAlis171'
_computing_data_collection '1.169 CrysAlis169'
_computing_data_reduction '1.171.35.19 CrysAlis171'
_computing_molecular_graphics 'Gretep and POV-Ray'
_computing_publication_material 'Bruker SHELXTL'
_computing_structure_refinement 'SHELXL-2013 (Sheldrick, 2013)'
_computing_structure_solution 'SHELXT (Sheldrick, 2013)'
_diffrn_ambient_temperature 123(2)
_diffrn_measured_fraction_theta_full 0.985
_diffrn_measured_fraction_theta_max 0.983
_diffrn_measurement_device_type 'KM4CCD/SAPPHIRE CCD'
_diffrn_measurement_method '\w scans'
_diffrn_radiation_type MoK\a
_diffrn_radiation_wavelength 0.71073
_diffrn_reflns_av_R_equivalents 0.0202
_diffrn_reflns_av_unetI/netI 0.0185
_diffrn_reflns_Laue_measured_fraction_full 0.985
_diffrn_reflns_Laue_measured_fraction_max 0.983
_diffrn_reflns_limit_h_max 9
_diffrn_reflns_limit_h_min -9
_diffrn_reflns_limit_k_max 13
_diffrn_reflns_limit_k_min -13
_diffrn_reflns_limit_l_max 13
_diffrn_reflns_limit_l_min -13
_diffrn_reflns_number 9786
_diffrn_reflns_point_group_measured_fraction_full 0.985
_diffrn_reflns_point_group_measured_fraction_max 0.983
_diffrn_reflns_theta_full 25.242
_diffrn_reflns_theta_max 26.365
_diffrn_reflns_theta_min 3.266
_exptl_absorpt_coefficient_mu 5.516
_exptl_absorpt_correction_T_max 0.4319
_exptl_absorpt_correction_T_min 0.3828
_exptl_absorpt_correction_type multi-scan
_exptl_absorpt_process_details 'Sadabs 2009/1, Sheldrick'
_exptl_crystal_colour colourless
_exptl_crystal_density_diffrn 2.113
_exptl_crystal_description prism
_exptl_crystal_F_000 424
_exptl_crystal_size_max 0.100
_exptl_crystal_size_mid 0.100
_exptl_crystal_size_min 0.050
_refine_diff_density_max 0.575
_refine_diff_density_min -0.442
_refine_diff_density_rms 0.072
_refine_ls_extinction_method none
_refine_ls_goodness_of_fit_ref 1.237
_refine_ls_hydrogen_treatment constr
_refine_ls_matrix_type full
_refine_ls_number_parameters 181
_refine_ls_number_reflns 2719
_refine_ls_number_restraints 0
_refine_ls_restrained_S_all 1.237
_refine_ls_R_factor_all 0.0234
_refine_ls_R_factor_gt 0.0218
_refine_ls_shift/su_max 0.000
_refine_ls_shift/su_mean 0.000
_refine_ls_structure_factor_coef Fsqd
_refine_ls_weighting_details
; 
 w=1/[\s^2^(Fo^2^)+(0.0150P)^2^+0.9032P] 
 where P=(Fo^2^+2Fc^2^)/3 
;
_refine_ls_weighting_scheme calc
_refine_ls_wR_factor_gt 0.0546
_refine_ls_wR_factor_ref 0.0551
_reflns_Friedel_coverage 0.000
_reflns_number_gt 2573
_reflns_number_total 2719
_reflns_threshold_expression 'I > 2\s(I)'
_cod_data_source_file ic500137z_si_002.cif
_cod_data_source_block Compound5
_cod_depositor_comments 'Adding full bibliography for 4339987--4339996.cif.'
_cod_database_code 4339991
_shelx_space_group_comment
; 
The symmetry employed for this shelxl refinement is uniquely defined 
by the following loop, which should always be used as a source of 
symmetry information in preference to the above space-group names. 
They are only intended as comments. 
;
_shelx_estimated_absorpt_t_min 0.608
_shelx_estimated_absorpt_t_max 0.770
_shelxl_version_number 2013-2

loop_
_space_group_symop_operation_xyz
'x, y, z'
'-x, -y, -z'

loop_
_atom_site_label
_atom_site_type_symbol
_atom_site_fract_x
_atom_site_fract_y
_atom_site_fract_z
_atom_site_U_iso_or_equiv
_atom_site_adp_type
_atom_site_occupancy
_atom_site_site_symmetry_order
_atom_site_calc_flag
_atom_site_refinement_flags_posn
_atom_site_refinement_flags_adp
Se1 Se 0.27946(4) -0.02067(3) 0.22769(3) 0.01503(8) Uani 1 1 d . .
Se2 Se 0.76453(4) 0.53336(3) 0.28312(3) 0.01699(8) Uani 1 1 d . .
O1 O 0.2235(3) -0.1771(2) 0.0714(2) 0.0260(4) Uani 1 1 d . .
O2 O 0.2719(3) -0.0301(3) 0.3725(2) 0.0266(5) Uani 1 1 d . .
O3 O 0.3163(3) 0.1395(2) 0.2334(2) 0.0232(4) Uani 1 1 d . .
O4 O 0.5876(2) 0.0114(2) 0.25799(18) 0.0140(4) Uani 1 1 d . .
O5 O 0.9364(2) -0.0453(2) 0.20320(19) 0.0167(4) Uani 1 1 d . .
O6 O 0.7615(3) 0.5456(3) 0.1393(2) 0.0241(4) Uani 1 1 d . .
O7 O 0.6833(3) 0.3700(2) 0.2707(2) 0.0240(4) Uani 1 1 d . .
O8 O 0.8427(3) 0.6865(2) 0.4427(2) 0.0218(4) Uani 1 1 d . .
O9 O 0.4637(2) 0.5616(2) 0.28399(18) 0.0158(4) Uani 1 1 d . .
O10 O 0.0698(2) 0.5139(2) 0.28203(18) 0.0160(4) Uani 1 1 d . .
C1 C 0.6714(4) 0.0250(3) 0.1425(3) 0.0154(5) Uani 1 1 d . .
H1A H 0.6370 0.1042 0.1294 0.018 Uiso 1 1 calc R U
H1B H 0.6203 -0.0754 0.0482 0.018 Uiso 1 1 calc R U
C2 C 0.8867(4) 0.0712(3) 0.1858(3) 0.0169(5) Uani 1 1 d . .
H2A H 0.9456 0.0825 0.1092 0.020 Uiso 1 1 calc R U
H2B H 0.9376 0.1724 0.2794 0.020 Uiso 1 1 calc R U
C3 C 0.8535(4) -0.0580(3) 0.3177(3) 0.0171(5) Uani 1 1 d . .
H3A H 0.9041 0.0431 0.4113 0.020 Uiso 1 1 calc R U
H3B H 0.8902 -0.1356 0.3323 0.020 Uiso 1 1 calc R U
C4 C 0.6378(4) -0.1063(3) 0.2763(3) 0.0170(5) Uani 1 1 d . .
H4A H 0.5863 -0.2081 0.1834 0.020 Uiso 1 1 calc R U
H4B H 0.5811 -0.1162 0.3542 0.020 Uiso 1 1 calc R U
C5 C 0.3170(4) 0.4430(3) 0.1524(3) 0.0177(5) Uani 1 1 d . .
H5A H 0.2816 0.3434 0.1498 0.021 Uiso 1 1 calc R U
H5B H 0.3674 0.4279 0.0641 0.021 Uiso 1 1 calc R U
C6 C 0.1424(4) 0.4920(3) 0.1519(3) 0.0167(5) Uani 1 1 d . .
H6A H 0.1770 0.5901 0.1515 0.020 Uiso 1 1 calc R U
H6B H 0.0416 0.4116 0.0624 0.020 Uiso 1 1 calc R U
C7 C 0.2171(4) 0.6311(3) 0.4140(3) 0.0189(6) Uani 1 1 d . .
H7A H 0.1668 0.6458 0.5021 0.023 Uiso 1 1 calc R U
H7B H 0.2540 0.7313 0.4175 0.023 Uiso 1 1 calc R U
C8 C 0.3900(4) 0.5799(3) 0.4128(3) 0.0190(6) Uani 1 1 d . .
H8A H 0.4908 0.6582 0.5031 0.023 Uiso 1 1 calc R U
H8B H 0.3534 0.4803 0.4102 0.023 Uiso 1 1 calc R U

loop_
_atom_site_aniso_label
_atom_site_aniso_U_11
_atom_site_aniso_U_22
_atom_site_aniso_U_33
_atom_site_aniso_U_23
_atom_site_aniso_U_13
_atom_site_aniso_U_12
Se1 0.01719(14) 0.01577(15) 0.01172(12) 0.00774(10) 0.00206(9) 0.00390(10)
Se2 0.02336(15) 0.01512(15) 0.01160(13) 0.00756(11) 0.00208(10) 0.00423(11)
O1 0.0192(10) 0.0200(11) 0.0215(10) 0.0002(8) 0.0010(8) 0.0031(8)
O2 0.0204(10) 0.0517(14) 0.0239(10) 0.0287(10) 0.0087(8) 0.0165(10)
O3 0.0160(9) 0.0206(11) 0.0375(11) 0.0188(9) 0.0053(8) 0.0053(8)
O4 0.0135(8) 0.0188(10) 0.0145(8) 0.0113(7) 0.0046(7) 0.0064(7)
O5 0.0154(9) 0.0225(10) 0.0199(9) 0.0147(8) 0.0067(7) 0.0095(8)
O6 0.0245(10) 0.0425(13) 0.0197(9) 0.0232(9) 0.0091(8) 0.0171(9)
O7 0.0216(10) 0.0184(10) 0.0338(11) 0.0155(9) 0.0068(8) 0.0051(8)
O8 0.0185(9) 0.0201(10) 0.0160(9) 0.0024(8) 0.0008(7) 0.0051(8)
O9 0.0127(8) 0.0215(10) 0.0118(8) 0.0077(7) 0.0016(7) 0.0060(7)
O10 0.0122(8) 0.0225(10) 0.0125(8) 0.0089(8) 0.0023(7) 0.0049(8)
C1 0.0170(12) 0.0207(14) 0.0149(12) 0.0131(11) 0.0057(9) 0.0074(11)
C2 0.0183(13) 0.0212(14) 0.0195(12) 0.0154(11) 0.0060(10) 0.0087(11)
C3 0.0166(13) 0.0233(14) 0.0189(12) 0.0163(11) 0.0058(10) 0.0069(11)
C4 0.0173(13) 0.0194(14) 0.0203(12) 0.0146(11) 0.0043(10) 0.0063(11)
C5 0.0155(12) 0.0209(14) 0.0108(11) 0.0051(10) 0.0000(9) 0.0047(11)
C6 0.0146(12) 0.0233(14) 0.0118(11) 0.0091(11) 0.0025(9) 0.0059(11)
C7 0.0162(13) 0.0253(15) 0.0103(11) 0.0056(11) 0.0007(9) 0.0076(11)
C8 0.0175(13) 0.0288(16) 0.0122(12) 0.0109(11) 0.0032(10) 0.0095(12)

loop_
_atom_type_symbol
_atom_type_description
_atom_type_scat_dispersion_real
_atom_type_scat_dispersion_imag
_atom_type_scat_source
C C 0.0033 0.0016 'International Tables Vol C Tables 4.2.6.8 and 6.1.1.4'
H H 0.0000 0.0000 'International Tables Vol C Tables 4.2.6.8 and 6.1.1.4'
O O 0.0106 0.0060 'International Tables Vol C Tables 4.2.6.8 and 6.1.1.4'
Se Se -0.0929 2.2259 'International Tables Vol C Tables 4.2.6.8 and 6.1.1.4'

loop_
_geom_angle_atom_site_label_1
_geom_angle_atom_site_label_2
_geom_angle_atom_site_label_3
_geom_angle
_geom_angle_site_symmetry_3
O3 Se1 O2 121.32(11) .
O3 Se1 O1 118.90(11) .
O2 Se1 O1 119.35(12) .
O3 Se1 O4 91.59(8) .
O2 Se1 O4 91.00(8) .
O1 Se1 O4 94.03(8) .
O3 Se1 O5 86.88(8) 1_455
O2 Se1 O5 88.11(8) 1_455
O1 Se1 O5 88.45(8) 1_455
O4 Se1 O5 177.50(6) 1_455
O7 Se2 O6 120.87(11) .
O7 Se2 O8 118.77(11) .
O6 Se2 O8 120.32(11) .
O7 Se2 O9 91.55(8) .
O6 Se2 O9 87.81(8) .
O8 Se2 O9 88.78(8) .
O7 Se2 O10 90.66(8) 1_655
O6 Se2 O10 90.88(8) 1_655
O8 Se2 O10 90.34(8) 1_655
O9 Se2 O10 177.78(7) 1_655
C4 O4 C1 109.70(18) .
C4 O4 Se1 114.16(14) .
C1 O4 Se1 113.28(13) .
C2 O5 C3 109.22(18) .
C5 O9 C8 109.36(19) .
C5 O9 Se2 114.60(14) .
C8 O9 Se2 115.20(13) .
C7 O10 C6 110.24(19) .
C7 O10 Se2 115.84(14) 1_455
C6 O10 Se2 116.44(13) 1_455
O4 C1 C2 108.84(19) .
O5 C2 C1 109.7(2) .
O5 C3 C4 110.00(19) .
O4 C4 C3 108.5(2) .
O9 C5 C6 109.3(2) .
O10 C6 C5 109.30(19) .
O10 C7 C8 109.1(2) .
O9 C8 C7 109.0(2) .

loop_
_geom_bond_atom_site_label_1
_geom_bond_atom_site_label_2
_geom_bond_distance
_geom_bond_site_symmetry_2
Se1 O3 1.5911(19) .
Se1 O2 1.5959(18) .
Se1 O1 1.5960(19) .
Se1 O4 2.1887(17) .
Se1 O5 2.4605(17) 1_455
Se2 O7 1.589(2) .
Se2 O6 1.5967(18) .
Se2 O8 1.5972(18) .
Se2 O9 2.3138(17) .
Se2 O10 2.3140(17) 1_655
O4 C4 1.463(3) .
O4 C1 1.463(3) .
O5 C2 1.444(3) .
O5 C3 1.446(3) .
O9 C5 1.450(3) .
O9 C8 1.454(3) .
O10 C7 1.452(3) .
O10 C6 1.455(3) .
O10 Se2 2.3140(17) 1_455
C1 C2 1.504(3) .
C3 C4 1.503(3) .
C5 C6 1.505(3) .
C7 C8 1.504(3) .
